data_7038255
loop_
_publ_author_name
'Real, Julio'
'Prat-Gil, Esther'
'Pag\`es-Barenys, Montserrat'
'Polo, Alfonso'
'Piniella, Joan F.'
'\'Alvarez-Larena, \'Angel'

_publ_section_title
;
 Platinum phosphinothiolato hydride complexes: synthesis, structure and
 evaluation as tin-free hydroformylation catalysts.
;
_journal_issue 9
_journal_name_full 'Dalton transactions (Cambridge, England : 2003)'
_journal_page_first 3964
_journal_page_last 3973
_journal_paper_doi 10.1039/c5dt04107d
_journal_volume 45
_journal_year 2016
_chemical_formula_sum 'C36 H28 P2 Pt S2'
_chemical_formula_weight 781.73
_chemical_name_systematic
;
 ?
;
_space_group_IT_number 14
_symmetry_cell_setting monoclinic
_symmetry_space_group_name_Hall '-P 2ybc'
_symmetry_space_group_name_H-M 'P 1 21/c 1'
_atom_sites_solution_hydrogens geom
_atom_sites_solution_primary direct
_atom_sites_solution_secondary difmap
_audit_creation_method SHELXL-97
_audit_update_record
;
2015-12-23 deposited with the CCDC.
2016-01-19 downloaded from the CCDC.
;
_cell_angle_alpha 90.00
_cell_angle_beta 110.244(8)
_cell_angle_gamma 90.00
_cell_formula_units_Z 2
_cell_length_a 9.7696(8)
_cell_length_b 12.9072(11)
_cell_length_c 12.8003(11)
_cell_measurement_temperature 293(2)
_cell_volume 1514.4(2)
_computing_cell_refinement KM4CCD
_computing_data_collection KM4CCD
_computing_data_reduction KM4RED
_computing_molecular_graphics 'PLATON (Spek, 2009)'
_computing_publication_material 'publCIF (Westrip, 2010)'
_computing_structure_refinement 'SHELXL-97 (Sheldrick, 1997)'
_computing_structure_solution 'SHELXS-97 (Sheldrick, 1990)'
_diffrn_ambient_temperature 293(2)
_diffrn_measured_fraction_theta_full 0.965
_diffrn_measured_fraction_theta_max 0.862
_diffrn_measurement_device_type 'Kuma KM4CCD'
_diffrn_radiation_monochromator graphite
_diffrn_radiation_source 'fine-focus sealed tube'
_diffrn_radiation_type MoK\a
_diffrn_radiation_wavelength 0.71073
_diffrn_reflns_av_R_equivalents 0.0629
_diffrn_reflns_av_unetI/netI 0.0790
_diffrn_reflns_limit_h_max 11
_diffrn_reflns_limit_h_min -10
_diffrn_reflns_limit_k_max 16
_diffrn_reflns_limit_k_min -16
_diffrn_reflns_limit_l_max 16
_diffrn_reflns_limit_l_min -16
_diffrn_reflns_number 12570
_diffrn_reflns_theta_full 25.00
_diffrn_reflns_theta_max 27.88
_diffrn_reflns_theta_min 2.32
_exptl_absorpt_coefficient_mu 4.902
_exptl_absorpt_correction_T_max 0.581
_exptl_absorpt_correction_T_min 0.507
_exptl_absorpt_correction_type empirical
_exptl_crystal_colour yellow
_exptl_crystal_density_diffrn 1.714
_exptl_crystal_density_method 'not measured'
_exptl_crystal_description prism
_exptl_crystal_F_000 768
_exptl_crystal_recrystallization_method 'Re-crystallisation from solvent: '
_exptl_crystal_size_max 0.08
_exptl_crystal_size_mid 0.08
_exptl_crystal_size_min 0.08
_refine_diff_density_max 1.145
_refine_diff_density_min -1.082
_refine_diff_density_rms 0.135
_refine_ls_extinction_method none
_refine_ls_goodness_of_fit_ref 1.137
_refine_ls_hydrogen_treatment noref
_refine_ls_matrix_type full
_refine_ls_number_parameters 187
_refine_ls_number_reflns 3110
_refine_ls_number_restraints 18
_refine_ls_restrained_S_all 1.136
_refine_ls_R_factor_all 0.1040
_refine_ls_R_factor_gt 0.0519
_refine_ls_shift/su_max 0.000
_refine_ls_shift/su_mean 0.000
_refine_ls_structure_factor_coef Fsqd
_refine_ls_weighting_details 'calc w=1/[\s^2^(Fo^2^)+(0.0132P)^2^+5.7200P] where P=(Fo^2^+2Fc^2^)/3'
_refine_ls_weighting_scheme calc
_refine_ls_wR_factor_gt 0.0755
_refine_ls_wR_factor_ref 0.0886
_reflns_number_gt 2044
_reflns_number_total 3110
_reflns_threshold_expression >2sigma(I)
_cod_data_source_file c5dt04107d2.cif
_cod_data_source_block ptps96ccd
_cod_depositor_comments 'Adding full bibliography for 7038254--7038256.cif.'
_cod_database_code 7038255

loop_
_symmetry_equiv_pos_as_xyz
'x, y, z'
'-x, y+1/2, -z+1/2'
'-x, -y, -z'
'x, -y-1/2, z-1/2'

loop_
_atom_site_label
_atom_site_type_symbol
_atom_site_fract_x
_atom_site_fract_y
_atom_site_fract_z
_atom_site_U_iso_or_equiv
_atom_site_adp_type
_atom_site_occupancy
_atom_site_symmetry_multiplicity
_atom_site_calc_flag
_atom_site_refinement_flags
Pt1 Pt 0.0000 0.0000 0.0000 0.03642(15) Uani 1 2 d S
S S -0.2419(2) 0.0154(2) -0.01428(15) 0.0532(6) Uani 1 1 d .
P P 0.0571(2) 0.08913(16) 0.16451(14) 0.0359(5) Uani 1 1 d .
C1 C -0.1133(8) 0.1329(6) 0.1777(5) 0.040(2) Uani 1 1 d D
C2 C -0.2412(8) 0.0945(6) 0.1005(6) 0.042(2) Uani 1 1 d D
C3 C -0.3736(9) 0.1197(6) 0.1138(6) 0.050(2) Uani 1 1 d D
H3 H -0.4602 0.0938 0.0635 0.060 Uiso 1 1 calc R
C4 C -0.3781(10) 0.1821(6) 0.2000(6) 0.050(2) Uani 1 1 d D
H4 H -0.4668 0.1951 0.2093 0.060 Uiso 1 1 calc R
C5 C -0.2509(9) 0.2257(6) 0.2731(7) 0.050(2) Uani 1 1 d D
H5 H -0.2543 0.2722 0.3277 0.060 Uiso 1 1 calc R
C6 C -0.1190(9) 0.1987(6) 0.2628(6) 0.049(2) Uani 1 1 d D
H6 H -0.0327 0.2247 0.3134 0.059 Uiso 1 1 calc R
C11 C 0.1718(8) 0.2034(6) 0.1799(5) 0.0361(19) Uani 1 1 d D
C12 C 0.2483(9) 0.2489(6) 0.2831(6) 0.052(2) Uani 1 1 d D
H12 H 0.2487 0.2168 0.3483 0.063 Uiso 1 1 calc R
C13 C 0.3233(10) 0.3410(7) 0.2891(7) 0.061(3) Uani 1 1 d D
H13 H 0.3738 0.3699 0.3583 0.073 Uiso 1 1 calc R
C14 C 0.3239(9) 0.3904(6) 0.1936(6) 0.051(2) Uani 1 1 d D
H14 H 0.3721 0.4533 0.1978 0.062 Uiso 1 1 calc R
C15 C 0.2518(9) 0.3450(6) 0.0918(6) 0.049(2) Uani 1 1 d D
H15 H 0.2527 0.3772 0.0270 0.059 Uiso 1 1 calc R
C16 C 0.1782(9) 0.2522(6) 0.0846(6) 0.046(2) Uani 1 1 d D
H16 H 0.1324 0.2221 0.0152 0.055 Uiso 1 1 calc R
C21 C 0.1471(7) 0.0108(6) 0.2888(5) 0.0342(17) Uani 1 1 d D
C22 C 0.0693(8) -0.0314(5) 0.3514(5) 0.043(2) Uani 1 1 d D
H22 H -0.0299 -0.0183 0.3323 0.052 Uiso 1 1 calc R
C23 C 0.1416(9) -0.0933(7) 0.4426(6) 0.053(2) Uani 1 1 d D
H23 H 0.0900 -0.1213 0.4847 0.064 Uiso 1 1 calc R
C24 C 0.2887(9) -0.1139(7) 0.4717(6) 0.054(2) Uani 1 1 d D
H24 H 0.3362 -0.1552 0.5332 0.065 Uiso 1 1 calc R
C25 C 0.3642(9) -0.0724(6) 0.4084(6) 0.051(2) Uani 1 1 d D
H25 H 0.4629 -0.0869 0.4267 0.061 Uiso 1 1 calc R
C26 C 0.2946(7) -0.0091(7) 0.3176(5) 0.045(2) Uani 1 1 d D
H26 H 0.3471 0.0197 0.2764 0.054 Uiso 1 1 calc R

loop_
_atom_site_aniso_label
_atom_site_aniso_U_11
_atom_site_aniso_U_22
_atom_site_aniso_U_33
_atom_site_aniso_U_23
_atom_site_aniso_U_13
_atom_site_aniso_U_12
Pt1 0.0363(3) 0.0433(3) 0.02999(19) -0.0037(3) 0.01188(15) -0.0062(3)
S 0.0348(12) 0.0814(19) 0.0421(10) -0.0174(12) 0.0115(8) -0.0106(13)
P 0.0403(13) 0.0396(12) 0.0263(9) -0.0041(9) 0.0097(8) -0.0041(11)
C1 0.044(6) 0.042(5) 0.035(4) 0.003(4) 0.015(4) -0.001(4)
C2 0.043(6) 0.034(5) 0.051(5) 0.006(4) 0.020(4) 0.003(4)
C3 0.041(6) 0.052(6) 0.054(5) 0.010(4) 0.013(4) 0.005(5)
C4 0.047(7) 0.057(6) 0.051(5) 0.010(5) 0.025(5) 0.011(5)
C5 0.058(7) 0.047(6) 0.051(5) 0.004(4) 0.027(5) 0.011(5)
C6 0.057(7) 0.047(6) 0.042(4) -0.008(4) 0.016(4) 0.001(5)
C11 0.033(5) 0.041(5) 0.037(4) -0.004(4) 0.017(3) -0.005(4)
C12 0.061(7) 0.056(6) 0.044(5) -0.013(4) 0.025(4) -0.011(5)
C13 0.061(7) 0.060(7) 0.062(6) -0.017(5) 0.021(5) -0.025(6)
C14 0.050(6) 0.037(5) 0.079(6) -0.007(5) 0.037(5) -0.015(5)
C15 0.050(6) 0.043(6) 0.058(5) 0.006(4) 0.024(4) 0.002(5)
C16 0.049(6) 0.050(6) 0.038(4) -0.003(4) 0.012(4) -0.009(5)
C21 0.031(4) 0.034(5) 0.032(3) -0.007(4) 0.004(3) 0.000(4)
C22 0.039(5) 0.053(6) 0.036(4) 0.002(4) 0.012(4) -0.003(4)
C23 0.051(7) 0.063(6) 0.043(4) 0.011(4) 0.014(4) -0.013(5)
C24 0.071(7) 0.053(6) 0.032(4) 0.007(4) 0.010(4) 0.001(5)
C25 0.035(6) 0.056(6) 0.059(5) -0.002(5) 0.011(4) 0.010(5)
C26 0.047(5) 0.056(5) 0.034(3) 0.006(5) 0.017(3) 0.021(5)

loop_
_atom_type_symbol
_atom_type_description
_atom_type_scat_dispersion_real
_atom_type_scat_dispersion_imag
_atom_type_scat_source
C C 0.0033 0.0016 'International Tables Vol C Tables 4.2.6.8 and 6.1.1.4'
H H 0.0000 0.0000 'International Tables Vol C Tables 4.2.6.8 and 6.1.1.4'
P P 0.1023 0.0942 'International Tables Vol C Tables 4.2.6.8 and 6.1.1.4'
S S 0.1246 0.1234 'International Tables Vol C Tables 4.2.6.8 and 6.1.1.4'
Pt Pt -1.7033 8.3905 'International Tables Vol C Tables 4.2.6.8 and 6.1.1.4'

loop_
_geom_angle_atom_site_label_1
_geom_angle_atom_site_label_2
_geom_angle_atom_site_label_3
_geom_angle
_geom_angle_site_symmetry_1
_geom_angle_site_symmetry_3
P Pt1 P 180.00(14) 3 .
P Pt1 S 93.04(7) 3 .
P Pt1 S 86.96(7) . .
P Pt1 S 86.96(7) 3 3
P Pt1 S 93.04(7) . 3
S Pt1 S 180.00(9) . 3
C2 S Pt1 105.7(2) . .
C1 P C11 106.7(3) . .
C1 P C21 105.7(3) . .
C11 P C21 105.1(3) . .
C1 P Pt1 107.5(2) . .
C11 P Pt1 116.8(2) . .
C21 P Pt1 114.3(2) . .
C2 C1 C6 120.2(7) . .
C2 C1 P 116.7(5) . .
C6 C1 P 123.0(6) . .
C1 C2 C3 118.2(7) . .
C1 C2 S 122.4(6) . .
C3 C2 S 119.4(6) . .
C4 C3 C2 121.3(8) . .
C3 C4 C5 120.4(8) . .
C6 C5 C4 118.6(8) . .
C5 C6 C1 121.1(8) . .
C16 C11 C12 117.7(7) . .
C16 C11 P 118.9(5) . .
C12 C11 P 123.3(5) . .
C13 C12 C11 120.8(7) . .
C14 C13 C12 120.8(8) . .
C15 C14 C13 118.9(7) . .
C14 C15 C16 121.0(7) . .
C15 C16 C11 120.9(7) . .
C26 C21 C22 120.0(7) . .
C26 C21 P 118.5(5) . .
C22 C21 P 121.5(5) . .
C23 C22 C21 119.3(7) . .
C24 C23 C22 121.1(7) . .
C25 C24 C23 119.0(7) . .
C24 C25 C26 120.9(7) . .
C21 C26 C25 119.6(7) . .

loop_
_geom_bond_atom_site_label_1
_geom_bond_atom_site_label_2
_geom_bond_distance
_geom_bond_site_symmetry_2
Pt1 P 2.2926(18) 3
Pt1 P 2.2926(18) .
Pt1 S 2.315(2) .
Pt1 S 2.315(2) 3
S C2 1.787(8) .
P C1 1.821(8) .
P C11 1.821(7) .
P C21 1.833(7) .
C1 C2 1.388(7) .
C1 C6 1.398(7) .
C2 C3 1.400(7) .
C3 C4 1.379(7) .
C4 C5 1.390(8) .
C5 C6 1.384(7) .
C11 C16 1.394(7) .
C11 C12 1.402(7) .
C12 C13 1.384(8) .
C13 C14 1.382(7) .
C14 C15 1.380(7) .
C15 C16 1.383(7) .
C21 C26 1.382(7) .
C21 C22 1.392(7) .
C22 C23 1.389(7) .
C23 C24 1.380(8) .
C24 C25 1.379(7) .
C25 C26 1.391(7) .
